data_7231121
loop_
_publ_author_name
'Fan, Liming'
'Zhang, Yujuan'
'Liang, Jinfang'
'Wang, Xiaoqing'
'Lv, Hongxiao'
'Wang, Jiang'
'Zhao, Li'
'Zhang, Xiutang'

_publ_section_title
;
 Structural diversity, magnetic properties, and luminescence sensing of
 five 3D coordination polymers derived from designed
 3,5-di(2&#x2032;,4&#x2032;-dicarboxylphenyl)benozoic acid
;
_journal_issue 33
_journal_name_full CrystEngComm
_journal_page_first 4752
_journal_paper_doi 10.1039/C8CE00877A
_journal_volume 20
_journal_year 2018
_chemical_formula_moiety 'C47 H34 Co2 N8 O12, H2 O'
_chemical_formula_sum 'C47 H36 Co2 N8 O13'
_chemical_formula_weight 1038.70
_space_group_crystal_system monoclinic
_space_group_IT_number 9
_space_group_name_Hall 'C -2yc'
_space_group_name_H-M_alt 'C 1 c 1'
_symmetry_space_group_name_Hall 'C -2yc'
_symmetry_space_group_name_H-M 'C 1 c 1'
_atom_sites_solution_hydrogens mixed
_audit_creation_method SHELXL-2018/3
_audit_update_record
;
2018-06-19 deposited with the CCDC.
2018-07-11 downloaded from the CCDC.
;
_cell_angle_alpha 90
_cell_angle_beta 91.114(2)
_cell_angle_gamma 90
_cell_formula_units_Z 4
_cell_length_a 12.0843(6)
_cell_length_b 19.0920(9)
_cell_length_c 20.1439(10)
_cell_measurement_reflns_used 9921
_cell_measurement_temperature 296(2)
_cell_measurement_theta_max 24.33
_cell_measurement_theta_min 3.37
_cell_volume 4646.6(4)
_computing_structure_refinement 'SHELXL-2018/3 (Sheldrick, 2018)'
_diffrn_ambient_temperature 296(2)
_diffrn_measured_fraction_theta_full 0.998
_diffrn_measured_fraction_theta_max 0.997
_diffrn_measurement_device_type 'CCD area detector'
_diffrn_measurement_method 'phi and omega scans'
_diffrn_radiation_type MoK\a
_diffrn_radiation_wavelength 0.71073
_diffrn_reflns_av_R_equivalents 0.0883
_diffrn_reflns_av_unetI/netI 0.0854
_diffrn_reflns_Laue_measured_fraction_full 0.998
_diffrn_reflns_Laue_measured_fraction_max 0.997
_diffrn_reflns_limit_h_max 15
_diffrn_reflns_limit_h_min -15
_diffrn_reflns_limit_k_max 24
_diffrn_reflns_limit_k_min -24
_diffrn_reflns_limit_l_max 26
_diffrn_reflns_limit_l_min -26
_diffrn_reflns_number 34737
_diffrn_reflns_point_group_measured_fraction_full 0.980
_diffrn_reflns_point_group_measured_fraction_max 0.971
_diffrn_reflns_theta_full 25.242
_diffrn_reflns_theta_max 27.539
_diffrn_reflns_theta_min 3.372
_exptl_absorpt_coefficient_mu 0.789
_exptl_absorpt_correction_T_max 0.7456
_exptl_absorpt_correction_T_min 0.6214
_exptl_absorpt_correction_type multi-scan
_exptl_absorpt_process_details
;
SADABS-2012/1 (Bruker,2012) was used for absorption correction.
wR2(int) was 0.0893 before and 0.0722 after correction.
The Ratio of minimum to maximum transmission is 0.8334.
The \l/2 correction factor is 0.0015.
;
_exptl_crystal_colour red
_exptl_crystal_density_diffrn 1.485
_exptl_crystal_description block
_exptl_crystal_F_000 2128
_exptl_crystal_preparation 'Magnetic properties'
_exptl_crystal_size_max 0.360
_exptl_crystal_size_mid 0.220
_exptl_crystal_size_min 0.200
_refine_diff_density_max 0.564
_refine_diff_density_min -0.355
_refine_diff_density_rms 0.073
_refine_ls_abs_structure_details
;
 Flack x determined using 2685 quotients [(I+)-(I-)]/[(I+)+(I-)]
 (Parsons, Flack and Wagner, Acta Cryst. B69 (2013) 249-259).
;
_refine_ls_abs_structure_Flack -0.025(9)
_refine_ls_extinction_method none
_refine_ls_goodness_of_fit_ref 1.090
_refine_ls_hydrogen_treatment constr
_refine_ls_matrix_type full
_refine_ls_number_parameters 631
_refine_ls_number_reflns 10416
_refine_ls_number_restraints 2
_refine_ls_restrained_S_all 1.090
_refine_ls_R_factor_all 0.1127
_refine_ls_R_factor_gt 0.0656
_refine_ls_shift/su_max 0.000
_refine_ls_shift/su_mean 0.000
_refine_ls_structure_factor_coef Fsqd
_refine_ls_weighting_details 'w=1/[\s^2^(Fo^2^)+(0.0314P)^2^+13.2115P] where P=(Fo^2^+2Fc^2^)/3'
_refine_ls_weighting_scheme calc
_refine_ls_wR_factor_gt 0.1122
_refine_ls_wR_factor_ref 0.1294
_reflns_Friedel_coverage 0.947
_reflns_Friedel_fraction_full 0.962
_reflns_Friedel_fraction_max 0.946
_reflns_number_gt 7373
_reflns_number_total 10416
_reflns_threshold_expression 'I > 2\s(I)'
_cod_data_source_file c8ce00877a2.cif
_cod_data_source_block 1
_cod_depositor_comments 'Adding full bibliography for 7231121--7231125.cif.'
_cod_database_code 7231121
_shelx_shelxl_version_number 2018/3
_shelx_space_group_comment
;
The symmetry employed for this shelxl refinement is uniquely defined
by the following loop, which should always be used as a source of
symmetry information in preference to the above space-group names.
They are only intended as comments.
;
_shelx_estimated_absorpt_t_min 0.764
_shelx_estimated_absorpt_t_max 0.858

loop_
_space_group_symop_operation_xyz
'x, y, z'
'x, -y, z+1/2'
'x+1/2, y+1/2, z'
'x+1/2, -y+1/2, z+1/2'

loop_
_atom_site_label
_atom_site_type_symbol
_atom_site_fract_x
_atom_site_fract_y
_atom_site_fract_z
_atom_site_U_iso_or_equiv
_atom_site_adp_type
_atom_site_occupancy
_atom_site_site_symmetry_order
_atom_site_calc_flag
_atom_site_refinement_flags_posn
_atom_site_refinement_flags_adp
Co1 Co 0.75761(7) 0.60399(5) 0.71775(5) 0.0323(2) Uani 1 1 d . .
Co2 Co 0.09767(8) 0.50189(5) 0.94633(5) 0.0363(3) Uani 1 1 d . .
O1 O 0.6202(4) 0.5392(3) 0.7291(3) 0.0366(12) Uani 1 1 d . .
O2 O 0.4921(5) 0.6172(3) 0.7580(3) 0.0489(15) Uani 1 1 d . .
O3 O 0.1526(8) 0.3862(4) 0.8513(5) 0.107(3) Uani 1 1 d . .
O4 O 0.6757(5) 0.6875(3) 0.7696(3) 0.0464(14) Uani 1 1 d . .
H4A H 0.617771 0.662380 0.771245 0.070 Uiso 1 1 d R U
H4B H 0.674361 0.709440 0.732856 0.070 Uiso 1 1 d R U
O5 O 0.5523(7) 0.3342(3) 0.4678(3) 0.072(2) Uani 1 1 d . .
H5 H 0.576564 0.306871 0.438112 0.108 Uiso 1 1 d R U
O6 O 0.6287(7) 0.4141(4) 0.4049(4) 0.081(2) Uani 1 1 d . .
O7 O 0.6902(4) 0.6346(3) 0.6265(2) 0.0370(12) Uani 1 1 d . .
O8 O 0.6449(6) 0.7443(3) 0.6544(3) 0.0558(17) Uani 1 1 d . .
O9 O 0.5836(5) 0.9046(3) 0.4821(3) 0.0502(15) Uani 1 1 d . .
O10 O 0.4840(5) 0.8807(3) 0.3923(3) 0.0549(17) Uani 1 1 d . .
O11 O 0.8049(5) 0.5701(3) 0.8185(3) 0.0499(15) Uani 1 1 d . .
H11A H 0.749195 0.574086 0.843387 0.075 Uiso 1 1 d R U
H11B H 0.861655 0.584866 0.839767 0.075 Uiso 1 1 d R U
O12 O 0.1898(6) 0.4964(4) 0.8698(3) 0.074(2) Uani 1 1 d . .
O13 O 0.6576(8) 0.7519(4) 0.8904(3) 0.095(3) Uani 1 1 d . .
H13A H 0.662628 0.729011 0.854429 0.143 Uiso 1 1 d R U
H13B H 0.655088 0.795251 0.881049 0.143 Uiso 1 1 d R U
N1 N -0.0465(6) 0.4509(4) 0.9428(3) 0.0422(17) Uani 1 1 d . .
N2 N -0.1791(5) 0.3841(4) 0.9035(3) 0.0488(18) Uani 1 1 d . .
N3 N -0.4647(5) 0.2400(4) 0.7298(3) 0.0422(16) Uani 1 1 d . .
N4 N -0.6021(5) 0.1701(3) 0.7045(3) 0.0367(15) Uani 1 1 d . .
N5 N 0.6735(5) 0.0493(3) 0.5233(3) 0.0438(17) Uani 1 1 d . .
N6 N 0.7355(5) 0.1358(3) 0.5842(3) 0.0401(15) Uani 1 1 d . .
N7 N 0.8706(5) 0.4052(3) 0.6587(3) 0.0417(16) Uani 1 1 d . .
N8 N 0.8454(5) 0.5167(3) 0.6843(3) 0.0384(15) Uani 1 1 d . .
C1 C 0.5208(6) 0.5583(4) 0.7395(3) 0.0345(17) Uani 1 1 d . .
C2 C 0.4324(6) 0.5041(4) 0.7302(4) 0.0336(16) Uani 1 1 d . .
C3 C 0.3631(7) 0.4942(5) 0.7831(4) 0.045(2) Uani 1 1 d . .
H3 H 0.370385 0.523332 0.819988 0.054 Uiso 1 1 calc R U
C4 C 0.2832(7) 0.4423(4) 0.7829(4) 0.0424(19) Uani 1 1 d . .
C5 C 0.2033(7) 0.4392(5) 0.8395(5) 0.053(2) Uani 1 1 d . .
C6 C 0.2750(7) 0.3977(4) 0.7288(5) 0.045(2) Uani 1 1 d . .
H6 H 0.226041 0.360069 0.729078 0.054 Uiso 1 1 calc R U
C7 C 0.3407(7) 0.4097(4) 0.6744(4) 0.0395(19) Uani 1 1 d . .
H7 H 0.332675 0.380795 0.637408 0.047 Uiso 1 1 calc R U
C8 C 0.4172(6) 0.4628(4) 0.6731(3) 0.0317(16) Uani 1 1 d . .
C9 C 0.4712(6) 0.4824(4) 0.6098(3) 0.0319(17) Uani 1 1 d . .
C10 C 0.5010(6) 0.4319(4) 0.5633(4) 0.0383(18) Uani 1 1 d . .
H10 H 0.491902 0.384579 0.572904 0.046 Uiso 1 1 calc R U
C11 C 0.5444(7) 0.4519(4) 0.5028(4) 0.0390(19) Uani 1 1 d . .
C12 C 0.5797(8) 0.3988(5) 0.4536(4) 0.049(2) Uani 1 1 d . .
C13 C 0.5549(7) 0.5215(4) 0.4872(4) 0.0394(19) Uani 1 1 d . .
H13 H 0.581486 0.534044 0.445837 0.047 Uiso 1 1 calc R U
C14 C 0.4845(6) 0.5521(4) 0.5931(3) 0.0304(16) Uani 1 1 d . .
H14 H 0.464767 0.586174 0.623735 0.037 Uiso 1 1 calc R U
C15 C 0.5265(6) 0.5737(4) 0.5319(4) 0.0340(17) Uani 1 1 d . .
C16 C 0.5292(6) 0.6488(4) 0.5133(3) 0.0324(17) Uani 1 1 d . .
C17 C 0.4753(7) 0.6683(4) 0.4535(4) 0.0411(19) Uani 1 1 d . .
H17 H 0.441383 0.633709 0.427717 0.049 Uiso 1 1 calc R U
C18 C 0.4710(7) 0.7361(4) 0.4322(4) 0.041(2) Uani 1 1 d . .
H18 H 0.432982 0.747254 0.393002 0.049 Uiso 1 1 calc R U
C19 C 0.5239(7) 0.7889(4) 0.4692(4) 0.0359(17) Uani 1 1 d . .
C20 C 0.5277(7) 0.8623(4) 0.4460(4) 0.0403(19) Uani 1 1 d . .
C21 C 0.5747(6) 0.7704(4) 0.5280(4) 0.0339(17) Uani 1 1 d . .
H21 H 0.608372 0.805407 0.553399 0.041 Uiso 1 1 calc R U
C22 C 0.5787(6) 0.7026(4) 0.5517(3) 0.0324(16) Uani 1 1 d . .
C23 C 0.6417(7) 0.6923(4) 0.6167(4) 0.0361(18) Uani 1 1 d . .
C24 C -0.1030(8) 0.4230(6) 0.9946(5) 0.069(3) Uani 1 1 d . .
H24 H -0.087343 0.431326 1.039321 0.082 Uiso 1 1 calc R U
C25 C -0.1841(9) 0.3819(6) 0.9713(5) 0.076(4) Uani 1 1 d . .
H25 H -0.234409 0.356726 0.996255 0.092 Uiso 1 1 calc R U
C26 C -0.0960(7) 0.4261(4) 0.8893(4) 0.044(2) Uani 1 1 d . .
H26 H -0.075071 0.436876 0.846287 0.053 Uiso 1 1 calc R U
C27 C -0.2490(7) 0.3469(5) 0.8579(4) 0.047(2) Uani 1 1 d . .
C28 C -0.3068(8) 0.3844(5) 0.8090(5) 0.053(2) Uani 1 1 d . .
H28 H -0.298809 0.432729 0.805364 0.063 Uiso 1 1 calc R U
C29 C -0.3764(7) 0.3479(5) 0.7659(4) 0.051(2) Uani 1 1 d . .
H29 H -0.416270 0.371834 0.733128 0.062 Uiso 1 1 calc R U
C30 C -0.2573(8) 0.2765(5) 0.8619(5) 0.061(3) Uani 1 1 d . .
H30 H -0.216898 0.252538 0.894484 0.073 Uiso 1 1 calc R U
C31 C -0.3256(8) 0.2393(5) 0.8179(5) 0.057(2) Uani 1 1 d . .
H31 H -0.329984 0.190709 0.819718 0.068 Uiso 1 1 calc R U
C32 C -0.3866(7) 0.2773(5) 0.7715(4) 0.045(2) Uani 1 1 d . .
C33 C -0.4867(7) 0.2483(5) 0.6633(4) 0.048(2) Uani 1 1 d . .
H33 H -0.450521 0.277611 0.633897 0.057 Uiso 1 1 calc R U
C34 C -0.5366(7) 0.1920(4) 0.7518(4) 0.045(2) Uani 1 1 d . .
H34 H -0.539126 0.176399 0.795480 0.054 Uiso 1 1 calc R U
C35 C -0.5713(7) 0.2054(4) 0.6497(4) 0.046(2) Uani 1 1 d . .
H35 H -0.604697 0.200394 0.607939 0.056 Uiso 1 1 calc R U
C36 C 0.6684(8) 0.0302(5) 0.5896(5) 0.054(2) Uani 1 1 d . .
H36 H 0.642517 -0.012239 0.605668 0.064 Uiso 1 1 calc R U
C37 C 0.7074(8) 0.0837(5) 0.6267(5) 0.054(2) Uani 1 1 d . .
H37 H 0.713920 0.084905 0.672782 0.065 Uiso 1 1 calc R U
C38 C 0.7145(7) 0.1118(4) 0.5228(4) 0.044(2) Uani 1 1 d . .
H38 H 0.727880 0.137056 0.484285 0.052 Uiso 1 1 calc R U
C39 C 0.7758(6) 0.2034(4) 0.6011(4) 0.0396(18) Uani 1 1 d . .
C40 C 0.8314(7) 0.2136(4) 0.6617(4) 0.046(2) Uani 1 1 d . .
H40 H 0.845580 0.176007 0.689959 0.056 Uiso 1 1 calc R U
C41 C 0.8652(7) 0.2804(5) 0.6791(4) 0.047(2) Uani 1 1 d . .
H41 H 0.902864 0.287724 0.719172 0.056 Uiso 1 1 calc R U
C42 C 0.8435(7) 0.3362(4) 0.6375(4) 0.0427(19) Uani 1 1 d . .
C43 C 0.7910(7) 0.3256(4) 0.5772(4) 0.048(2) Uani 1 1 d . .
H43 H 0.778276 0.363305 0.548810 0.058 Uiso 1 1 calc R U
C44 C 0.7573(8) 0.2596(4) 0.5587(4) 0.048(2) Uani 1 1 d . .
H44 H 0.722150 0.252628 0.517742 0.058 Uiso 1 1 calc R U
C45 C 0.9643(7) 0.4268(5) 0.6912(5) 0.055(2) Uani 1 1 d . .
H45 H 1.026835 0.399911 0.700689 0.066 Uiso 1 1 calc R U
C46 C 0.9493(7) 0.4942(5) 0.7068(5) 0.056(2) Uani 1 1 d . .
H46 H 1.000749 0.522019 0.729424 0.067 Uiso 1 1 calc R U
C47 C 0.8021(7) 0.4609(4) 0.6561(4) 0.0418(19) Uani 1 1 d . .
H47 H 0.731881 0.459836 0.636470 0.050 Uiso 1 1 calc R U

loop_
_atom_site_aniso_label
_atom_site_aniso_U_11
_atom_site_aniso_U_22
_atom_site_aniso_U_33
_atom_site_aniso_U_23
_atom_site_aniso_U_13
_atom_site_aniso_U_12
Co1 0.0329(5) 0.0339(5) 0.0298(5) -0.0006(5) -0.0058(4) -0.0058(5)
Co2 0.0383(6) 0.0341(5) 0.0367(5) -0.0052(5) 0.0017(4) -0.0089(5)
O1 0.034(3) 0.037(3) 0.039(3) -0.002(2) 0.000(2) -0.006(2)
O2 0.042(3) 0.042(3) 0.063(4) -0.011(3) 0.006(3) 0.000(3)
O3 0.115(7) 0.053(4) 0.156(8) 0.012(5) 0.089(6) -0.009(5)
O4 0.057(4) 0.045(3) 0.037(3) -0.003(3) -0.005(3) -0.009(3)
O5 0.124(7) 0.043(4) 0.050(4) -0.013(3) 0.011(4) 0.012(4)
O6 0.109(6) 0.074(5) 0.061(5) -0.023(4) 0.037(4) -0.003(5)
O7 0.040(3) 0.037(3) 0.034(3) 0.005(2) -0.007(2) 0.000(2)
O8 0.087(5) 0.039(3) 0.040(3) -0.004(3) -0.024(3) 0.005(3)
O9 0.064(4) 0.036(3) 0.050(4) 0.013(3) -0.019(3) -0.006(3)
O10 0.077(5) 0.049(3) 0.038(3) 0.006(3) -0.016(3) 0.020(3)
O11 0.047(3) 0.068(4) 0.034(3) 0.003(3) -0.008(3) -0.006(3)
O12 0.069(5) 0.093(6) 0.062(4) -0.021(4) 0.035(4) -0.029(4)
O13 0.182(9) 0.059(4) 0.045(4) 0.001(3) 0.013(5) -0.040(5)
N1 0.042(4) 0.051(4) 0.033(4) 0.000(3) -0.002(3) -0.014(3)
N2 0.039(4) 0.065(5) 0.042(4) 0.010(4) -0.008(3) -0.022(4)
N3 0.033(4) 0.048(4) 0.046(4) 0.000(3) -0.001(3) -0.015(3)
N4 0.034(4) 0.044(4) 0.033(4) -0.006(3) -0.003(3) -0.011(3)
N5 0.038(4) 0.040(4) 0.053(4) 0.001(3) -0.005(3) 0.002(3)
N6 0.037(4) 0.041(4) 0.043(4) -0.001(3) -0.002(3) 0.004(3)
N7 0.037(4) 0.040(4) 0.048(4) -0.006(3) -0.001(3) 0.002(3)
N8 0.031(4) 0.043(4) 0.040(4) -0.004(3) -0.001(3) -0.001(3)
C1 0.039(5) 0.043(5) 0.021(3) 0.002(3) 0.001(3) -0.002(4)
C2 0.028(4) 0.041(4) 0.032(4) 0.004(4) 0.003(3) 0.001(3)
C3 0.041(5) 0.056(5) 0.037(4) -0.005(4) 0.004(4) -0.003(4)
C4 0.037(4) 0.045(5) 0.046(5) 0.003(4) 0.006(4) -0.004(4)
C5 0.047(5) 0.054(6) 0.060(6) 0.005(5) 0.020(5) -0.001(5)
C6 0.031(5) 0.042(4) 0.063(6) 0.006(4) 0.005(4) -0.004(4)
C7 0.042(5) 0.040(4) 0.036(4) -0.005(4) 0.001(4) -0.001(4)
C8 0.027(4) 0.036(4) 0.032(4) 0.002(3) 0.002(3) 0.005(3)
C9 0.028(4) 0.036(4) 0.032(4) -0.002(3) -0.005(3) -0.004(3)
C10 0.047(5) 0.032(4) 0.035(4) -0.001(3) -0.005(4) -0.001(4)
C11 0.043(5) 0.044(5) 0.030(4) -0.005(4) 0.000(4) -0.001(4)
C12 0.059(6) 0.051(5) 0.036(5) -0.007(4) 0.003(4) 0.009(5)
C13 0.052(5) 0.043(5) 0.024(4) 0.000(3) 0.005(4) -0.002(4)
C14 0.031(4) 0.036(4) 0.025(4) -0.005(3) -0.002(3) 0.002(3)
C15 0.032(4) 0.042(4) 0.028(4) -0.003(3) -0.005(3) -0.001(4)
C16 0.036(4) 0.037(4) 0.024(4) 0.001(3) 0.005(3) 0.000(3)
C17 0.046(5) 0.047(5) 0.030(4) 0.003(4) -0.006(4) -0.008(4)
C18 0.050(5) 0.042(5) 0.031(4) 0.008(4) -0.008(4) -0.006(4)
C19 0.039(4) 0.035(4) 0.033(4) 0.004(3) -0.001(3) 0.003(4)
C20 0.048(5) 0.040(4) 0.032(4) -0.001(4) -0.002(4) 0.008(4)
C21 0.039(4) 0.035(4) 0.027(4) -0.001(3) -0.003(3) -0.002(3)
C22 0.034(4) 0.040(4) 0.023(4) 0.000(3) -0.002(3) 0.002(3)
C23 0.041(5) 0.032(4) 0.036(4) 0.002(4) -0.003(4) -0.007(3)
C24 0.060(6) 0.111(9) 0.035(5) 0.002(5) 0.004(5) -0.039(6)
C25 0.058(6) 0.125(10) 0.045(6) 0.023(6) 0.003(5) -0.052(7)
C26 0.045(5) 0.051(5) 0.036(5) 0.006(4) 0.004(4) -0.019(4)
C27 0.034(5) 0.055(5) 0.051(5) 0.006(4) -0.007(4) -0.016(4)
C28 0.053(6) 0.045(5) 0.059(5) 0.004(5) -0.015(5) -0.019(4)
C29 0.048(5) 0.052(5) 0.053(5) 0.013(4) -0.017(4) -0.011(4)
C30 0.053(6) 0.065(6) 0.064(6) 0.022(5) -0.030(5) -0.021(5)
C31 0.056(6) 0.047(5) 0.067(6) 0.012(5) -0.015(5) -0.020(5)
C32 0.037(5) 0.050(5) 0.048(5) 0.004(4) -0.005(4) -0.019(4)
C33 0.047(5) 0.059(5) 0.037(5) 0.016(4) 0.003(4) -0.012(4)
C34 0.051(5) 0.052(5) 0.032(4) 0.002(4) -0.001(4) -0.020(4)
C35 0.048(5) 0.055(5) 0.036(4) 0.005(4) -0.005(4) -0.012(4)
C36 0.055(6) 0.049(5) 0.056(6) 0.011(5) -0.003(5) -0.006(4)
C37 0.064(6) 0.051(5) 0.045(5) 0.006(4) -0.009(4) -0.002(5)
C38 0.046(5) 0.041(5) 0.044(5) 0.001(4) 0.002(4) 0.003(4)
C39 0.033(4) 0.042(4) 0.044(5) -0.003(4) 0.000(4) 0.005(4)
C40 0.048(5) 0.044(5) 0.047(5) -0.003(4) -0.006(4) 0.013(4)
C41 0.049(5) 0.052(5) 0.039(5) -0.003(4) -0.007(4) 0.008(4)
C42 0.032(4) 0.045(5) 0.050(5) -0.006(4) 0.001(4) 0.006(4)
C43 0.053(6) 0.044(5) 0.047(5) 0.007(4) -0.004(4) 0.002(4)
C44 0.061(6) 0.040(5) 0.044(5) -0.002(4) -0.009(4) 0.003(4)
C45 0.027(5) 0.057(6) 0.081(7) -0.006(5) -0.007(4) 0.001(4)
C46 0.034(5) 0.066(6) 0.068(6) -0.016(5) -0.006(4) -0.004(4)
C47 0.033(4) 0.049(5) 0.043(5) -0.002(4) -0.004(4) -0.002(4)

loop_
_atom_type_symbol
_atom_type_description
_atom_type_scat_dispersion_real
_atom_type_scat_dispersion_imag
_atom_type_scat_source
C C 0.0033 0.0016 'International Tables Vol C Tables 4.2.6.8 and 6.1.1.4'
H H 0.0000 0.0000 'International Tables Vol C Tables 4.2.6.8 and 6.1.1.4'
Co Co 0.3494 0.9721 'International Tables Vol C Tables 4.2.6.8 and 6.1.1.4'
N N 0.0061 0.0033 'International Tables Vol C Tables 4.2.6.8 and 6.1.1.4'
O O 0.0106 0.0060 'International Tables Vol C Tables 4.2.6.8 and 6.1.1.4'

loop_
_geom_angle_atom_site_label_1
_geom_angle_atom_site_label_2
_geom_angle_atom_site_label_3
_geom_angle
_geom_angle_site_symmetry_1
_geom_angle_site_symmetry_3
O7 Co1 O1 88.0(2) . .
O7 Co1 N8 97.6(2) . .
O1 Co1 N8 88.4(2) . .
O7 Co1 N4 91.2(2) . 3_655
O1 Co1 N4 179.1(2) . 3_655
N8 Co1 N4 91.3(3) . 3_655
O7 Co1 O4 92.5(2) . .
O1 Co1 O4 90.7(2) . .
N8 Co1 O4 169.8(2) . .
N4 Co1 O4 89.8(2) 3_655 .
O7 Co1 O11 172.0(2) . .
O1 Co1 O11 85.2(2) . .
N8 Co1 O11 86.5(2) . .
N4 Co1 O11 95.6(2) 3_655 .
O4 Co1 O11 83.3(2) . .
O12 Co2 O9 113.9(3) . 4_465
O12 Co2 N1 117.6(3) . .
O9 Co2 N1 112.4(3) 4_465 .
O12 Co2 N5 109.0(3) . 4_455
O9 Co2 N5 101.6(3) 4_465 4_455
N1 Co2 N5 99.9(3) . 4_455
C1 O1 Co1 127.0(5) . .
Co1 O4 H4A 89.3 . .
Co1 O4 H4B 86.7 . .
H4A O4 H4B 108.1 . .
C12 O5 H5 109.3 . .
C23 O7 Co1 123.9(5) . .
C20 O9 Co2 115.1(5) . 4_564
Co1 O11 H11A 108.9 . .
Co1 O11 H11B 124.1 . .
H11A O11 H11B 108.3 . .
C5 O12 Co2 121.1(6) . .
H13A O13 H13B 108.2 . .
C26 N1 C24 105.1(7) . .
C26 N1 Co2 126.1(5) . .
C24 N1 Co2 127.7(6) . .
C26 N2 C25 106.4(7) . .
C26 N2 C27 127.3(7) . .
C25 N2 C27 126.3(7) . .
C34 N3 C33 106.6(7) . .
C34 N3 C32 124.5(7) . .
C33 N3 C32 128.7(7) . .
C34 N4 C35 105.5(7) . .
C34 N4 Co1 125.0(5) . 3_345
C35 N4 Co1 129.0(5) . 3_345
C38 N5 C36 105.9(7) . .
C38 N5 Co2 127.1(6) . 4_554
C36 N5 Co2 125.5(6) . 4_554
C38 N6 C37 106.7(7) . .
C38 N6 C39 126.2(7) . .
C37 N6 C39 127.1(7) . .
C47 N7 C45 106.5(7) . .
C47 N7 C42 125.6(7) . .
C45 N7 C42 127.6(7) . .
C47 N8 C46 103.9(7) . .
C47 N8 Co1 125.9(5) . .
C46 N8 Co1 126.8(5) . .
O2 C1 O1 125.5(7) . .
O2 C1 C2 117.6(7) . .
O1 C1 C2 117.0(7) . .
C3 C2 C8 119.0(7) . .
C3 C2 C1 116.1(7) . .
C8 C2 C1 124.9(6) . .
C2 C3 C4 121.9(8) . .
C2 C3 H3 119.1 . .
C4 C3 H3 119.1 . .
C6 C4 C3 118.9(7) . .
C6 C4 C5 122.3(8) . .
C3 C4 C5 118.7(8) . .
O3 C5 O12 124.0(8) . .
O3 C5 C4 120.9(9) . .
O12 C5 C4 115.0(8) . .
C4 C6 C7 119.2(7) . .
C4 C6 H6 120.4 . .
C7 C6 H6 120.4 . .
C8 C7 C6 122.2(8) . .
C8 C7 H7 118.9 . .
C6 C7 H7 118.9 . .
C7 C8 C2 118.5(7) . .
C7 C8 C9 120.4(7) . .
C2 C8 C9 120.6(6) . .
C14 C9 C10 118.0(7) . .
C14 C9 C8 120.2(6) . .
C10 C9 C8 121.6(6) . .
C11 C10 C9 120.3(7) . .
C11 C10 H10 119.9 . .
C9 C10 H10 119.9 . .
C13 C11 C10 120.4(7) . .
C13 C11 C12 118.6(7) . .
C10 C11 C12 121.0(7) . .
O6 C12 O5 122.9(8) . .
O6 C12 C11 122.3(9) . .
O5 C12 C11 114.8(8) . .
C11 C13 C15 121.3(7) . .
C11 C13 H13 119.3 . .
C15 C13 H13 119.3 . .
C9 C14 C15 122.8(7) . .
C9 C14 H14 118.6 . .
C15 C14 H14 118.6 . .
C13 C15 C14 117.2(7) . .
C13 C15 C16 121.5(7) . .
C14 C15 C16 121.1(7) . .
C17 C16 C22 117.5(7) . .
C17 C16 C15 117.4(7) . .
C22 C16 C15 125.1(6) . .
C18 C17 C16 122.3(7) . .
C18 C17 H17 118.9 . .
C16 C17 H17 118.9 . .
C17 C18 C19 120.1(7) . .
C17 C18 H18 120.0 . .
C19 C18 H18 120.0 . .
C21 C19 C18 117.8(7) . .
C21 C19 C20 120.1(7) . .
C18 C19 C20 122.1(7) . .
O10 C20 O9 121.9(7) . .
O10 C20 C19 121.8(7) . .
O9 C20 C19 116.2(7) . .
C19 C21 C22 123.5(7) . .
C19 C21 H21 118.2 . .
C22 C21 H21 118.2 . .
C21 C22 C16 118.8(6) . .
C21 C22 C23 115.7(6) . .
C16 C22 C23 125.5(7) . .
O8 C23 O7 126.1(7) . .
O8 C23 C22 115.5(7) . .
O7 C23 C22 118.3(7) . .
C25 C24 N1 109.6(8) . .
C25 C24 H24 125.2 . .
N1 C24 H24 125.2 . .
C24 C25 N2 106.7(8) . .
C24 C25 H25 126.6 . .
N2 C25 H25 126.6 . .
N1 C26 N2 112.2(7) . .
N1 C26 H26 123.9 . .
N2 C26 H26 123.9 . .
C30 C27 C28 121.1(8) . .
C30 C27 N2 120.0(8) . .
C28 C27 N2 118.8(8) . .
C29 C28 C27 118.3(8) . .
C29 C28 H28 120.9 . .
C27 C28 H28 120.9 . .
C32 C29 C28 120.2(8) . .
C32 C29 H29 119.9 . .
C28 C29 H29 119.9 . .
C27 C30 C31 120.8(9) . .
C27 C30 H30 119.6 . .
C31 C30 H30 119.6 . .
C32 C31 C30 117.7(8) . .
C32 C31 H31 121.2 . .
C30 C31 H31 121.2 . .
C29 C32 C31 121.7(8) . .
C29 C32 N3 120.2(8) . .
C31 C32 N3 118.0(7) . .
C35 C33 N3 105.3(7) . .
C35 C33 H33 127.4 . .
N3 C33 H33 127.4 . .
N4 C34 N3 111.5(7) . .
N4 C34 H34 124.2 . .
N3 C34 H34 124.2 . .
C33 C35 N4 111.1(7) . .
C33 C35 H35 124.5 . .
N4 C35 H35 124.5 . .
C37 C36 N5 108.4(8) . .
C37 C36 H36 125.8 . .
N5 C36 H36 125.8 . .
C36 C37 N6 107.1(8) . .
C36 C37 H37 126.5 . .
N6 C37 H37 126.5 . .
N5 C38 N6 112.0(8) . .
N5 C38 H38 124.0 . .
N6 C38 H38 124.0 . .
C44 C39 C40 119.9(8) . .
C44 C39 N6 120.5(7) . .
C40 C39 N6 119.6(7) . .
C41 C40 C39 119.0(8) . .
C41 C40 H40 120.5 . .
C39 C40 H40 120.5 . .
C42 C41 C40 120.5(8) . .
C42 C41 H41 119.7 . .
C40 C41 H41 119.7 . .
C43 C42 C41 120.2(8) . .
C43 C42 N7 120.1(7) . .
C41 C42 N7 119.6(7) . .
C44 C43 C42 120.2(8) . .
C44 C43 H43 119.9 . .
C42 C43 H43 119.9 . .
C43 C44 C39 120.0(8) . .
C43 C44 H44 120.0 . .
C39 C44 H44 120.0 . .
C46 C45 N7 106.8(8) . .
C46 C45 H45 126.6 . .
N7 C45 H45 126.6 . .
C45 C46 N8 110.2(8) . .
C45 C46 H46 124.9 . .
N8 C46 H46 124.9 . .
N8 C47 N7 112.7(7) . .
N8 C47 H47 123.7 . .
N7 C47 H47 123.7 . .

loop_
_geom_bond_atom_site_label_1
_geom_bond_atom_site_label_2
_geom_bond_distance
_geom_bond_site_symmetry_2
Co1 O7 2.080(5) .
Co1 O1 2.087(5) .
Co1 N8 2.095(6) .
Co1 N4 2.135(6) 3_655
Co1 O4 2.158(6) .
Co1 O11 2.196(5) .
Co2 O12 1.923(6) .
Co2 O9 1.933(5) 4_465
Co2 N1 1.996(7) .
Co2 N5 2.035(7) 4_455
O1 C1 1.277(9) .
O2 C1 1.236(9) .
O3 C5 1.210(11) .
O4 H4A 0.8500 .
O4 H4B 0.8499 .
O5 C12 1.311(10) .
O5 H5 0.8499 .
O6 C12 1.192(11) .
O7 C23 1.260(9) .
O8 C23 1.250(9) .
O9 C20 1.273(9) .
O10 C20 1.245(9) .
O11 H11A 0.8500 .
O11 H11B 0.8499 .
O12 C5 1.261(11) .
O13 H13A 0.8499 .
O13 H13B 0.8500 .
N1 C26 1.311(10) .
N1 C24 1.367(11) .
N2 C26 1.321(10) .
N2 C25 1.369(11) .
N2 C27 1.425(10) .
N3 C34 1.344(10) .
N3 C33 1.371(10) .
N3 C32 1.438(10) .
N4 C34 1.296(9) .
N4 C35 1.352(10) .
N5 C38 1.292(10) .
N5 C36 1.386(11) .
N6 C38 1.339(10) .
N6 C37 1.359(10) .
N6 C39 1.418(10) .
N7 C47 1.348(10) .
N7 C45 1.362(10) .
N7 C42 1.421(10) .
N8 C47 1.311(10) .
N8 C46 1.395(10) .
C1 C2 1.497(10) .
C2 C3 1.381(10) .
C2 C8 1.403(10) .
C3 C4 1.385(11) .
C3 H3 0.9300 .
C4 C6 1.384(12) .
C4 C5 1.510(12) .
C6 C7 1.386(12) .
C6 H6 0.9300 .
C7 C8 1.373(11) .
C7 H7 0.9300 .
C8 C9 1.491(10) .
C9 C14 1.384(10) .
C9 C10 1.396(10) .
C10 C11 1.390(11) .
C10 H10 0.9300 .
C11 C13 1.372(11) .
C11 C12 1.488(11) .
C13 C15 1.391(10) .
C13 H13 0.9300 .
C14 C15 1.405(10) .
C14 H14 0.9300 .
C15 C16 1.483(10) .
C16 C17 1.407(10) .
C16 C22 1.411(10) .
C17 C18 1.366(11) .
C17 H17 0.9300 .
C18 C19 1.400(11) .
C18 H18 0.9300 .
C19 C21 1.372(10) .
C19 C20 1.478(11) .
C21 C22 1.380(10) .
C21 H21 0.9300 .
C22 C23 1.515(10) .
C24 C25 1.333(13) .
C24 H24 0.9300 .
C25 H25 0.9300 .
C26 H26 0.9300 .
C27 C30 1.351(12) .
C27 C28 1.395(12) .
C28 C29 1.384(12) .
C28 H28 0.9300 .
C29 C32 1.359(12) .
C29 H29 0.9300 .
C30 C31 1.394(12) .
C30 H30 0.9300 .
C31 C32 1.386(12) .
C31 H31 0.9300 .
C33 C35 1.334(11) .
C33 H33 0.9300 .
C34 H34 0.9300 .
C35 H35 0.9300 .
C36 C37 1.346(12) .
C36 H36 0.9300 .
C37 H37 0.9300 .
C38 H38 0.9300 .
C39 C44 1.387(11) .
C39 C40 1.397(11) .
C40 C41 1.382(11) .
C40 H40 0.9300 .
C41 C42 1.376(12) .
C41 H41 0.9300 .
C42 C43 1.375(11) .
C43 C44 1.374(11) .
C43 H43 0.9300 .
C44 H44 0.9300 .
C45 C46 1.338(12) .
C45 H45 0.9300 .
C46 H46 0.9300 .
C47 H47 0.9300 .

loop_
_geom_hbond_atom_site_label_D
_geom_hbond_atom_site_label_H
_geom_hbond_atom_site_label_A
_geom_hbond_distance_DH
_geom_hbond_distance_HA
_geom_hbond_distance_DA
_geom_hbond_angle_DHA
_geom_hbond_site_symmetry_A
_geom_hbond_publ_flag
O4 H4A O1 0.85 2.50 3.020(7) 120.2 . yes
O4 H4A O2 0.85 1.76 2.600(8) 168.1 . yes
O4 H4B O7 0.85 2.58 3.062(7) 116.7 . yes
O4 H4B O8 0.85 1.75 2.581(8) 167.5 . yes
O5 H5 O13 0.85 1.78 2.612(9) 165.0 2_564 yes
O11 H11A O6 0.85 1.94 2.792(9) 176.1 2_565 yes
O11 H11B O10 0.85 1.92 2.766(8) 176.5 4_565 yes
O13 H13A O4 0.85 1.89 2.739(9) 173.8 . yes
O13 H13B O3 0.85 1.84 2.683(10) 173.7 3 yes

loop_
_geom_torsion_atom_site_label_1
_geom_torsion_atom_site_label_2
_geom_torsion_atom_site_label_3
_geom_torsion_atom_site_label_4
_geom_torsion
_geom_torsion_site_symmetry_1
Co1 O1 C1 O2 -15.6(11) .
Co1 O1 C1 C2 166.1(4) .
O2 C1 C2 C3 -52.1(10) .
O1 C1 C2 C3 126.4(8) .
O2 C1 C2 C8 129.2(8) .
O1 C1 C2 C8 -52.3(10) .
C8 C2 C3 C4 3.6(12) .
C1 C2 C3 C4 -175.2(7) .
C2 C3 C4 C6 2.1(12) .
C2 C3 C4 C5 -174.1(8) .
Co2 O12 C5 O3 7.5(15) .
Co2 O12 C5 C4 -176.6(6) .
C6 C4 C5 O3 23.7(15) .
C3 C4 C5 O3 -160.3(10) .
C6 C4 C5 O12 -152.3(9) .
C3 C4 C5 O12 23.7(13) .
C3 C4 C6 C7 -5.2(12) .
C5 C4 C6 C7 170.8(8) .
C4 C6 C7 C8 2.7(12) .
C6 C7 C8 C2 2.9(12) .
C6 C7 C8 C9 -168.7(7) .
C3 C2 C8 C7 -6.0(11) .
C1 C2 C8 C7 172.7(7) .
C3 C2 C8 C9 165.6(7) .
C1 C2 C8 C9 -15.7(11) .
C7 C8 C9 C14 136.7(8) .
C2 C8 C9 C14 -34.8(10) .
C7 C8 C9 C10 -37.9(10) .
C2 C8 C9 C10 150.7(7) .
C14 C9 C10 C11 1.0(11) .
C8 C9 C10 C11 175.7(7) .
C9 C10 C11 C13 -2.2(12) .
C9 C10 C11 C12 178.2(7) .
C13 C11 C12 O6 9.2(14) .
C10 C11 C12 O6 -171.1(9) .
C13 C11 C12 O5 -170.4(8) .
C10 C11 C12 O5 9.2(12) .
C10 C11 C13 C15 2.3(13) .
C12 C11 C13 C15 -178.0(8) .
C10 C9 C14 C15 0.0(11) .
C8 C9 C14 C15 -174.8(7) .
C11 C13 C15 C14 -1.3(12) .
C11 C13 C15 C16 -175.0(8) .
C9 C14 C15 C13 0.2(11) .
C9 C14 C15 C16 173.9(7) .
C13 C15 C16 C17 49.8(10) .
C14 C15 C16 C17 -123.7(8) .
C13 C15 C16 C22 -132.2(8) .
C14 C15 C16 C22 54.3(11) .
C22 C16 C17 C18 0.7(12) .
C15 C16 C17 C18 178.9(8) .
C16 C17 C18 C19 1.7(13) .
C17 C18 C19 C21 -2.8(12) .
C17 C18 C19 C20 176.0(8) .
Co2 O9 C20 O10 -1.3(11) 4_564
Co2 O9 C20 C19 174.8(5) 4_564
C21 C19 C20 O10 178.8(8) .
C18 C19 C20 O10 0.0(13) .
C21 C19 C20 O9 2.7(11) .
C18 C19 C20 O9 -176.1(8) .
C18 C19 C21 C22 1.6(12) .
C20 C19 C21 C22 -177.2(8) .
C19 C21 C22 C16 0.8(12) .
C19 C21 C22 C23 178.2(7) .
C17 C16 C22 C21 -1.9(11) .
C15 C16 C22 C21 -179.9(7) .
C17 C16 C22 C23 -179.1(7) .
C15 C16 C22 C23 2.9(12) .
Co1 O7 C23 O8 14.8(11) .
Co1 O7 C23 C22 -169.2(5) .
C21 C22 C23 O8 27.4(10) .
C16 C22 C23 O8 -155.4(8) .
C21 C22 C23 O7 -149.1(7) .
C16 C22 C23 O7 28.1(11) .
C26 N1 C24 C25 0.5(13) .
Co2 N1 C24 C25 -168.3(8) .
N1 C24 C25 N2 -0.2(14) .
C26 N2 C25 C24 -0.1(13) .
C27 N2 C25 C24 178.8(9) .
C24 N1 C26 N2 -0.6(11) .
Co2 N1 C26 N2 168.4(6) .
C25 N2 C26 N1 0.5(11) .
C27 N2 C26 N1 -178.4(8) .
C26 N2 C27 C30 122.7(11) .
C25 N2 C27 C30 -56.0(14) .
C26 N2 C27 C28 -56.5(13) .
C25 N2 C27 C28 124.8(11) .
C30 C27 C28 C29 2.3(15) .
N2 C27 C28 C29 -178.5(8) .
C27 C28 C29 C32 -0.5(15) .
C28 C27 C30 C31 -1.1(16) .
N2 C27 C30 C31 179.7(9) .
C27 C30 C31 C32 -1.8(15) .
C28 C29 C32 C31 -2.5(15) .
C28 C29 C32 N3 175.6(8) .
C30 C31 C32 C29 3.7(15) .
C30 C31 C32 N3 -174.5(8) .
C34 N3 C32 C29 -132.3(10) .
C33 N3 C32 C29 42.9(13) .
C34 N3 C32 C31 46.0(12) .
C33 N3 C32 C31 -138.9(9) .
C34 N3 C33 C35 0.7(10) .
C32 N3 C33 C35 -175.2(8) .
C35 N4 C34 N3 0.0(10) .
Co1 N4 C34 N3 -171.8(5) 3_345
C33 N3 C34 N4 -0.4(10) .
C32 N3 C34 N4 175.6(8) .
N3 C33 C35 N4 -0.7(10) .
C34 N4 C35 C33 0.5(10) .
Co1 N4 C35 C33 171.8(6) 3_345
C38 N5 C36 C37 0.2(10) .
Co2 N5 C36 C37 -166.8(6) 4_554
N5 C36 C37 N6 0.5(10) .
C38 N6 C37 C36 -1.0(10) .
C39 N6 C37 C36 177.0(7) .
C36 N5 C38 N6 -0.9(9) .
Co2 N5 C38 N6 165.8(5) 4_554
C37 N6 C38 N5 1.2(10) .
C39 N6 C38 N5 -176.9(7) .
C38 N6 C39 C44 25.4(12) .
C37 N6 C39 C44 -152.3(9) .
C38 N6 C39 C40 -156.5(8) .
C37 N6 C39 C40 25.8(12) .
C44 C39 C40 C41 1.4(13) .
N6 C39 C40 C41 -176.7(8) .
C39 C40 C41 C42 0.5(13) .
C40 C41 C42 C43 -2.1(13) .
C40 C41 C42 N7 174.8(8) .
C47 N7 C42 C43 46.7(12) .
C45 N7 C42 C43 -140.4(9) .
C47 N7 C42 C41 -130.2(9) .
C45 N7 C42 C41 42.7(12) .
C41 C42 C43 C44 1.7(13) .
N7 C42 C43 C44 -175.2(8) .
C42 C43 C44 C39 0.3(14) .
C40 C39 C44 C43 -1.8(13) .
N6 C39 C44 C43 176.2(8) .
C47 N7 C45 C46 0.0(10) .
C42 N7 C45 C46 -174.0(8) .
N7 C45 C46 N8 -0.2(11) .
C47 N8 C46 C45 0.3(10) .
Co1 N8 C46 C45 160.0(7) .
C46 N8 C47 N7 -0.3(9) .
Co1 N8 C47 N7 -160.3(5) .
C45 N7 C47 N8 0.2(10) .
C42 N7 C47 N8 174.4(7) .
